data_1562800
loop_
_publ_author_name
'Nichols, Eric J.'
'Shi, Jiawanjun'
'Huq, Ashfia'
'Vogel, Sven C.'
'Misture, Scott T.'

_publ_section_title
;
 Controlling structure distortions in 3-layer ferroelectric Aurivillius
 oxides
;
_journal_name_full 'Journal of Solid State Chemistry'
_journal_page_first 475
_journal_page_last 482
_journal_paper_doi 10.1016/j.jssc.2012.09.025
_journal_volume 197
_journal_year 2013
_chemical_formula_sum 'Bi0.67 La0.33 Nd0.33 O4 Ti'
_chemical_formula_weight 345.60
_space_group_IT_number 41
_space_group_name_Hall 'B -2ab 2'
_space_group_name_H-M_alt 'B 2 e b'
_symmetry_cell_setting orthorhombic
_symmetry_space_group_name_H-M 'B 2 e b'
_cell_angle_alpha 90.0
_cell_angle_beta 90.0
_cell_angle_gamma 90.0
_cell_formula_units_Z 12
_cell_length_a 5.40644(30)
_cell_length_b 5.39783(31)
_cell_length_c 32.8972(7)
_cell_measurement_temperature 298
_cell_volume 960.04(8)
_computing_structure_refinement GSAS
_diffrn_ambient_temperature 298
_diffrn_measurement_device_type 'Siemens D500'
_diffrn_radiation_source 'x ray'
_diffrn_radiation_type 'Cu K\a~1~'
_diffrn_radiation_wavelength 1.5406
_pd_meas_scan_method cont
_pd_phase_name Bi2LaNdTi3O12
_pd_proc_ls_prof_R_factor 0.0137
_pd_proc_ls_prof_wR_factor 0.0195
_pd_spec_mounting 'packed powder pellet'
_refine_ls_goodness_of_fit_all 3.77
_refine_ls_matrix_type full
_refine_ls_number_parameters 77
_refine_ls_number_restraints 0
_refine_ls_shift/su_max 0.04
_refine_ls_shift/su_mean 0.01
_cod_data_source_file BI2LANDTI3O12.cif
_cod_data_source_block BI2LANDTI3O12
_cod_original_cell_volume 960.041(79)
_cod_original_sg_symbol_H-M 'B 2 c b'
_cod_database_code 1562800

loop_
_symmetry_equiv_pos_site_id
_symmetry_equiv_pos_as_xyz
1 +x,+y,+z
2 +x,-y,-z
3 +x,-y+1/2,+z+1/2
4 +x,+y+1/2,-z+1/2
101 +x+1/2,+y,+z+1/2
102 +x+1/2,-y,-z+1/2
103 +x+1/2,-y+1/2,+z
104 +x+1/2,+y+1/2,-z

loop_
_atom_site_type_symbol
_atom_site_label
_atom_site_fract_x
_atom_site_fract_y
_atom_site_fract_z
_atom_site_occupancy
_atom_site_thermal_displace_type
_atom_site_U_iso_or_equiv
_atom_site_symmetry_multiplicity
La La1_1 0.0000 1.0062(6) 0.06533(5) 0.33(5) Uiso 0.0155(4) 8
Nd Nd1_1 0.0000 1.0062(6) 0.06533(5) 0.36(6) Uiso 0.0155(4) 8
Bi Bi1_1 0.0000 1.0062(6) 0.06533(5) 0.31(6) Uiso 0.0155(4) 8
La La2_1 -0.0188(28) -0.0257(20) 0.20061(33) 0.17(5) Uiso 0.0133(5) 8
Nd Nd2_2 -0.0188(28) -0.0257(20) 0.20061(33) 0.14(6) Uiso 0.0133(5) 8
Bi Bi2_1 -0.0019(15) 0.0009(9) 0.21345(11) 0.69(6) Uiso 0.0133(5) 8
Ti Ti1 0.0053(22) 0.0 0.5 1.0 Uiso 0.0021(4) 4
Ti Ti2 -0.0104(17) 1.0003(11) 0.37176(7) 1.0 Uiso 0.0021(4) 8
O O1 0.29859 0.2957(10) 0.00331(16) 1.0 Uiso 0.0261(9) 8
O O2 0.2514(18) 0.2519(11) 0.24889(11) 1.0 Uiso 0.0073(4) 8
O O3 0.0122(16) 0.0409(8) 0.44299(6) 1.0 Uiso 0.0131(7) 8
O O4 -0.0035(16) 0.9518(8) 0.31778(8) 1.0 Uiso 0.0280(11) 8
O O5 0.2403(12) 0.2345(9) 0.11132(9) 1.0 Uiso 0.0089(5) 8
O O6 0.2696(15) 0.2719(11) 0.88121(12) 1.0 Uiso 0.0215(11) 8

loop_
_geom_angle_atom_site_label_1
_geom_angle_atom_site_label_2
_geom_angle_atom_site_label_3
_geom_angle
_geom_angle_site_symmetry_1
_geom_angle_site_symmetry_2
_geom_angle_site_symmetry_3
_geom_angle_publ_flag
O1 La1_1 O1 49.26(27) 103_464 . 104_454 n
O1 La1_1 O3 109.99(19) 103_464 . 4_555 n
O1 La1_1 O3 62.26(20) 103_464 . 102_465 n
O1 La1_1 O5 122.21(21) 103_464 . 1_565 n
O1 La1_1 O5 90.53(16) 103_464 . 103_464 n
O1 La1_1 O6 166.82(14) 103_464 . 2_566 n
O1 La1_1 O6 124.25(30) 103_464 . 104_455 n
O1 La1_1 O3 60.74(17) 104_454 . 4_555 n
O1 La1_1 O3 58.98(16) 104_454 . 102_465 n
O1 La1_1 O5 164.97(18) 104_454 . 1_565 n
O1 La1_1 O5 120.44(27) 104_454 . 103_464 n
O1 La1_1 O6 120.80(21) 104_454 . 2_566 n
O1 La1_1 O6 99.87(16) 104_454 . 104_455 n
O3 La1_1 O3 85.40(22) 4_555 . 102_465 n
O3 La1_1 O5 125.30(22) 4_555 . 1_565 n
O3 La1_1 O5 129.64(22) 4_555 . 103_464 n
O3 La1_1 O6 60.65(16) 4_555 . 2_566 n
O3 La1_1 O6 65.56(17) 4_555 . 104_455 n
O3 La1_1 O5 131.68(18) 102_465 . 1_565 n
O3 La1_1 O5 63.79(16) 102_465 . 103_464 n
O3 La1_1 O6 122.80(18) 102_465 . 2_566 n
O3 La1_1 O6 61.99(17) 102_465 . 104_455 n
O5 La1_1 O5 67.99(8) 1_565 . 103_464 n
O5 La1_1 O6 65.04(19) 1_565 . 2_566 n
O5 La1_1 O6 95.04(14) 1_565 . 104_455 n
O5 La1_1 O6 102.60(12) 103_464 . 2_566 n
O5 La1_1 O6 64.93(19) 103_464 . 104_455 n
O6 La1_1 O6 62.30(10) 2_566 . 104_455 n
O1 Nd1_1 O3 109.99(19) 103_464 . 4_555 n
O1 Nd1_1 O3 62.26(20) 103_464 . 102_465 n
O1 Nd1_1 O5 122.21(21) 103_464 . 1_565 n
O1 Nd1_1 O5 90.53(16) 103_464 . 103_464 n
O1 Nd1_1 O6 124.25(30) 103_464 . 104_455 n
O3 Nd1_1 O3 85.40(22) 4_555 . 102_465 n
O3 Nd1_1 O5 125.30(22) 4_555 . 1_565 n
O3 Nd1_1 O5 129.64(22) 4_555 . 103_464 n
O3 Nd1_1 O6 65.56(17) 4_555 . 104_455 n
O3 Nd1_1 O5 131.68(18) 102_465 . 1_565 n
O3 Nd1_1 O5 63.79(16) 102_465 . 103_464 n
O3 Nd1_1 O6 61.99(17) 102_465 . 104_455 n
O5 Nd1_1 O5 67.99(8) 1_565 . 103_464 n
O5 Nd1_1 O6 95.04(14) 1_565 . 104_455 n
O5 Nd1_1 O6 64.93(19) 103_464 . 104_455 n
O1 Bi1_1 O3 109.99(19) 103_464 . 4_555 n
O1 Bi1_1 O5 122.21(21) 103_464 . 1_565 n
O1 Bi1_1 O5 90.53(16) 103_464 . 103_464 n
O1 Bi1_1 O6 124.25(30) 103_464 . 104_455 n
O3 Bi1_1 O5 125.30(22) 4_555 . 1_565 n
O3 Bi1_1 O5 129.64(22) 4_555 . 103_464 n
O3 Bi1_1 O6 65.56(17) 4_555 . 104_455 n
O5 Bi1_1 O5 67.99(8) 1_565 . 103_464 n
O5 Bi1_1 O6 95.04(14) 1_565 . 104_455 n
O5 Bi1_1 O6 64.93(19) 103_464 . 104_455 n
O1 Bi1_1 O3 109.99(19) 103_464 . 4_555 n
O1 Bi1_1 O5 122.21(21) 103_464 . 1_565 n
O1 Bi1_1 O5 90.53(16) 103_464 . 103_464 n
O1 Bi1_1 O6 124.25(30) 103_464 . 104_455 n
O3 Bi1_1 O5 125.30(22) 4_555 . 1_565 n
O3 Bi1_1 O5 129.64(22) 4_555 . 103_464 n
O3 Bi1_1 O6 65.56(17) 4_555 . 104_455 n
O5 Bi1_1 O5 67.99(8) 1_565 . 103_464 n
O5 Bi1_1 O6 95.04(14) 1_565 . 104_455 n
O5 Bi1_1 O6 64.93(19) 103_464 . 104_455 n
La2_1 La2_1 La2_1 96.3(5) 103_444 . 103_544 n
La2_1 La2_1 Nd2_2 0.0 103_444 . 103_444 n
La2_1 La2_1 Nd2_2 96.3(5) 103_444 . 103_544 n
La2_1 La2_1 Bi2_1 111.1(15) 103_444 . 1_555 n
La2_1 La2_1 Bi2_1 111.1(15) 103_444 . 1_555 n
La2_1 La2_1 O2 142.64(26) 103_444 . 1_555 n
La2_1 La2_1 O2 96.6(4) 103_444 . 4_545 n
La2_1 La2_1 O2 43.71(28) 103_444 . 102_455 n
La2_1 La2_1 O2 91.39(32) 103_444 . 103_454 n
La2_1 La2_1 O4 132.3(5) 103_444 . 4_545 n
La2_1 La2_1 O4 51.69(12) 103_444 . 102_465 n
La2_1 La2_1 Nd2_2 96.3(5) 103_544 . 103_444 n
La2_1 La2_1 Nd2_2 0.0 103_544 . 103_544 n
La2_1 La2_1 Bi2_1 93.5(24) 103_544 . 1_555 n
La2_1 La2_1 Bi2_1 93.5(24) 103_544 . 1_555 n
La2_1 La2_1 O2 88.07(26) 103_544 . 1_555 n
La2_1 La2_1 O2 41.37(33) 103_544 . 4_545 n
La2_1 La2_1 O2 92.6(6) 103_544 . 102_455 n
La2_1 La2_1 O2 139.87(32) 103_544 . 103_454 n
La2_1 La2_1 O4 128.75(34) 103_544 . 4_545 n
La2_1 La2_1 O4 144.7(5) 103_544 . 102_465 n
Nd2_2 La2_1 Nd2_2 96.3(5) 103_444 . 103_544 n
Nd2_2 La2_1 Bi2_1 111.1(15) 103_444 . 1_555 n
Nd2_2 La2_1 Bi2_1 111.1(15) 103_444 . 1_555 n
Nd2_2 La2_1 O2 142.64(26) 103_444 . 1_555 n
Nd2_2 La2_1 O2 96.6(4) 103_444 . 4_545 n
Nd2_2 La2_1 O2 43.71(28) 103_444 . 102_455 n
Nd2_2 La2_1 O2 91.39(32) 103_444 . 103_454 n
Nd2_2 La2_1 O4 132.3(5) 103_444 . 4_545 n
Nd2_2 La2_1 O4 51.69(12) 103_444 . 102_465 n
Nd2_2 La2_1 Bi2_1 93.5(24) 103_544 . 1_555 n
Nd2_2 La2_1 Bi2_1 93.5(24) 103_544 . 1_555 n
Nd2_2 La2_1 O2 88.07(26) 103_544 . 1_555 n
Nd2_2 La2_1 O2 41.37(33) 103_544 . 4_545 n
Nd2_2 La2_1 O2 92.6(6) 103_544 . 102_455 n
Nd2_2 La2_1 O2 139.87(32) 103_544 . 103_454 n
Nd2_2 La2_1 O4 128.75(34) 103_544 . 4_545 n
Nd2_2 La2_1 O4 144.7(5) 103_544 . 102_465 n
Bi2_1 La2_1 Bi2_1 0.0 1_555 . 1_555 n
Bi2_1 La2_1 O2 31.6(14) 1_555 . 1_555 n
Bi2_1 La2_1 O2 54.7(21) 1_555 . 4_545 n
Bi2_1 La2_1 O2 67.9(14) 1_555 . 102_455 n
Bi2_1 La2_1 O2 47.4(23) 1_555 . 103_454 n
Bi2_1 La2_1 O4 84.2(16) 1_555 . 4_545 n
Bi2_1 La2_1 O4 110.7(26) 1_555 . 102_465 n
Bi2_1 La2_1 O2 31.6(14) 1_555 . 1_555 n
Bi2_1 La2_1 O2 54.7(21) 1_555 . 4_545 n
Bi2_1 La2_1 O2 67.9(14) 1_555 . 102_455 n
Bi2_1 La2_1 O2 47.4(23) 1_555 . 103_454 n
Bi2_1 La2_1 O4 84.2(16) 1_555 . 4_545 n
Bi2_1 La2_1 O4 110.7(26) 1_555 . 102_465 n
O2 La2_1 O2 63.27(32) 1_555 . 4_545 n
O2 La2_1 O2 99.2(4) 1_555 . 102_455 n
O2 La2_1 O2 63.59(29) 1_555 . 103_454 n
O2 La2_1 O4 64.25(28) 1_555 . 4_545 n
O2 La2_1 O4 125.9(6) 1_555 . 102_465 n
O2 La2_1 O2 66.55(27) 4_545 . 102_455 n
O2 La2_1 O2 98.7(4) 4_545 . 103_454 n
O2 La2_1 O4 126.6(5) 4_545 . 4_545 n
O2 La2_1 O4 140.9(5) 4_545 . 102_465 n
O2 La2_1 O2 66.7(4) 102_455 . 103_454 n
O2 La2_1 O4 131.9(6) 102_455 . 4_545 n
O2 La2_1 O4 74.4(4) 102_455 . 102_465 n
O2 La2_1 O4 65.50(31) 103_454 . 4_545 n
O2 La2_1 O4 64.9(4) 103_454 . 102_465 n
O4 La2_1 O4 80.6(4) 4_545 . 102_465 n
La2_1 Nd2_2 La2_1 96.3(5) 103_444 . 103_544 n
La2_1 Nd2_2 Nd2_2 0.0 103_444 . 103_444 n
La2_1 Nd2_2 Nd2_2 96.3(5) 103_444 . 103_544 n
La2_1 Nd2_2 Bi2_1 111.1(15) 103_444 . 1_555 n
La2_1 Nd2_2 Bi2_1 111.1(15) 103_444 . 1_555 n
La2_1 Nd2_2 O2 142.64(26) 103_444 . 1_555 n
La2_1 Nd2_2 O2 96.6(4) 103_444 . 4_545 n
La2_1 Nd2_2 O2 43.71(28) 103_444 . 102_455 n
La2_1 Nd2_2 O2 91.39(32) 103_444 . 103_454 n
La2_1 Nd2_2 O4 132.3(5) 103_444 . 4_545 n
La2_1 Nd2_2 Nd2_2 96.3(5) 103_544 . 103_444 n
La2_1 Nd2_2 Nd2_2 0.0 103_544 . 103_544 n
La2_1 Nd2_2 Bi2_1 93.5(24) 103_544 . 1_555 n
La2_1 Nd2_2 Bi2_1 93.5(24) 103_544 . 1_555 n
La2_1 Nd2_2 O2 88.07(26) 103_544 . 1_555 n
La2_1 Nd2_2 O2 41.37(33) 103_544 . 4_545 n
La2_1 Nd2_2 O2 92.6(6) 103_544 . 102_455 n
La2_1 Nd2_2 O2 139.87(32) 103_544 . 103_454 n
La2_1 Nd2_2 O4 128.75(34) 103_544 . 4_545 n
Nd2_2 Nd2_2 Nd2_2 96.3(5) 103_444 . 103_544 n
Nd2_2 Nd2_2 Bi2_1 111.1(15) 103_444 . 1_555 n
Nd2_2 Nd2_2 Bi2_1 111.1(15) 103_444 . 1_555 n
Nd2_2 Nd2_2 O2 142.64(26) 103_444 . 1_555 n
Nd2_2 Nd2_2 O2 96.6(4) 103_444 . 4_545 n
Nd2_2 Nd2_2 O2 43.71(28) 103_444 . 102_455 n
Nd2_2 Nd2_2 O2 91.39(32) 103_444 . 103_454 n
Nd2_2 Nd2_2 O4 132.3(5) 103_444 . 4_545 n
Nd2_2 Nd2_2 Bi2_1 93.5(24) 103_544 . 1_555 n
Nd2_2 Nd2_2 Bi2_1 93.5(24) 103_544 . 1_555 n
Nd2_2 Nd2_2 O2 88.07(26) 103_544 . 1_555 n
Nd2_2 Nd2_2 O2 41.37(33) 103_544 . 4_545 n
Nd2_2 Nd2_2 O2 92.6(6) 103_544 . 102_455 n
Nd2_2 Nd2_2 O2 139.87(32) 103_544 . 103_454 n
Nd2_2 Nd2_2 O4 128.75(34) 103_544 . 4_545 n
Bi2_1 Nd2_2 Bi2_1 0.0 1_555 . 1_555 n
Bi2_1 Nd2_2 O2 31.6(14) 1_555 . 1_555 n
Bi2_1 Nd2_2 O2 54.7(21) 1_555 . 4_545 n
Bi2_1 Nd2_2 O2 67.9(14) 1_555 . 102_455 n
Bi2_1 Nd2_2 O2 47.4(23) 1_555 . 103_454 n
Bi2_1 Nd2_2 O4 84.2(16) 1_555 . 4_545 n
Bi2_1 Nd2_2 O2 31.6(14) 1_555 . 1_555 n
Bi2_1 Nd2_2 O2 54.7(21) 1_555 . 4_545 n
Bi2_1 Nd2_2 O2 67.9(14) 1_555 . 102_455 n
Bi2_1 Nd2_2 O2 47.4(23) 1_555 . 103_454 n
Bi2_1 Nd2_2 O4 84.2(16) 1_555 . 4_545 n
O2 Nd2_2 O2 63.27(32) 1_555 . 4_545 n
O2 Nd2_2 O2 99.2(4) 1_555 . 102_455 n
O2 Nd2_2 O2 63.59(29) 1_555 . 103_454 n
O2 Nd2_2 O4 64.25(28) 1_555 . 4_545 n
O2 Nd2_2 O2 66.55(27) 4_545 . 102_455 n
O2 Nd2_2 O2 98.7(4) 4_545 . 103_454 n
O2 Nd2_2 O4 126.6(5) 4_545 . 4_545 n
O2 Nd2_2 O2 66.7(4) 102_455 . 103_454 n
O2 Nd2_2 O4 131.9(6) 102_455 . 4_545 n
O2 Nd2_2 O4 65.50(31) 103_454 . 4_545 n
La2_1 Bi2_1 Nd2_2 0.0 1_555 . 1_555 n
La2_1 Bi2_1 O2 142.3(16) 1_555 . 1_555 n
La2_1 Bi2_1 O2 115.9(23) 1_555 . 4_545 n
La2_1 Bi2_1 O2 101.5(15) 1_555 . 102_455 n
La2_1 Bi2_1 O2 123.9(26) 1_555 . 103_454 n
Nd2_2 Bi2_1 O2 142.3(16) 1_555 . 1_555 n
Nd2_2 Bi2_1 O2 115.9(23) 1_555 . 4_545 n
Nd2_2 Bi2_1 O2 101.5(15) 1_555 . 102_455 n
Nd2_2 Bi2_1 O2 123.9(26) 1_555 . 103_454 n
O2 Bi2_1 O2 73.05(22) 1_555 . 4_545 n
O2 Bi2_1 O2 115.82(19) 1_555 . 102_455 n
O2 Bi2_1 O2 74.44(17) 1_555 . 103_454 n
O2 Bi2_1 O2 72.72(12) 4_545 . 102_455 n
O2 Bi2_1 O2 115.43(20) 4_545 . 103_454 n
O2 Bi2_1 O2 73.87(21) 102_455 . 103_454 n
La2_1 Bi2_1 Nd2_2 0.0 1_555 . 1_555 n
La2_1 Bi2_1 O2 142.3(16) 1_555 . 1_555 n
La2_1 Bi2_1 O2 115.9(23) 1_555 . 4_545 n
La2_1 Bi2_1 O2 101.5(15) 1_555 . 102_455 n
La2_1 Bi2_1 O2 123.9(26) 1_555 . 103_454 n
Nd2_2 Bi2_1 O2 142.3(16) 1_555 . 1_555 n
Nd2_2 Bi2_1 O2 115.9(23) 1_555 . 4_545 n
Nd2_2 Bi2_1 O2 101.5(15) 1_555 . 102_455 n
Nd2_2 Bi2_1 O2 123.9(26) 1_555 . 103_454 n
O2 Bi2_1 O2 73.05(22) 1_555 . 4_545 n
O2 Bi2_1 O2 115.82(19) 1_555 . 102_455 n
O2 Bi2_1 O2 74.44(17) 1_555 . 103_454 n
O2 Bi2_1 O2 72.72(12) 4_545 . 102_455 n
O2 Bi2_1 O2 115.43(20) 4_545 . 103_454 n
O2 Bi2_1 O2 73.87(21) 102_455 . 103_454 n
O1 Ti1 O1 69.9(5) 3_555 . 4_545 n
O1 Ti1 O1 90.00(10) 3_555 . 101_455 n
O1 Ti1 O1 159.9(5) 3_555 . 102_455 n
O1 Ti1 O3 88.5(4) 3_555 . 1_555 n
O1 Ti1 O3 89.7(4) 3_555 . 2_556 n
O1 Ti1 O1 159.9(5) 4_545 . 101_455 n
O1 Ti1 O1 90.00(10) 4_545 . 102_455 n
O1 Ti1 O3 89.7(4) 4_545 . 1_555 n
O1 Ti1 O3 88.5(4) 4_545 . 2_556 n
O1 Ti1 O1 110.1(6) 101_455 . 102_455 n
O1 Ti1 O3 88.36(34) 101_455 . 1_555 n
O1 Ti1 O3 92.92(28) 101_455 . 2_556 n
O1 Ti1 O3 92.92(28) 102_455 . 1_555 n
O1 Ti1 O3 88.36(34) 102_455 . 2_556 n
O3 Ti1 O3 177.8(9) 1_555 . 2_556 n
O4 Ti2 O5 98.8(4) 1_555 . 4_555 n
O4 Ti2 O5 101.7(4) 1_555 . 102_465 n
O4 Ti2 O6 103.3(4) 1_555 . 3_564 n
O4 Ti2 O6 106.59(34) 1_555 . 101_464 n
O5 Ti2 O5 85.64(22) 4_555 . 102_465 n
O5 Ti2 O6 83.47(30) 4_555 . 3_564 n
O5 Ti2 O6 154.55(19) 4_555 . 101_464 n
O5 Ti2 O6 153.89(18) 102_465 . 3_564 n
O5 Ti2 O6 91.28(34) 102_465 . 101_464 n
O6 Ti2 O6 88.50(25) 3_564 . 101_464 n
La1_1 O1 La1_1 108.32(15) 103_565 . 104_545 n
La1_1 O1 Nd1_1 0.0 103_565 . 103_565 n
La1_1 O1 Bi1_1 0.0 103_564 . 103_564 n
La1_1 O1 Bi1_1 0.0 103_564 . 103_564 n
La1_1 O1 Ti1 98.99(31) 103_564 . 3_554 n
La1_1 O1 Ti1 98.24(29) 103_564 . 101_554 n
La1_1 O1 Nd1_1 108.32(15) 104_545 . 103_565 n
La1_1 O1 Bi1_1 108.32(15) 104_544 . 103_564 n
La1_1 O1 Bi1_1 108.32(15) 104_544 . 103_564 n
La1_1 O1 Ti1 92.43(31) 104_544 . 3_554 n
La1_1 O1 Ti1 93.72(25) 104_544 . 101_554 n
Nd1_1 O1 Bi1_1 0.0 103_564 . 103_564 n
Nd1_1 O1 Bi1_1 0.0 103_564 . 103_564 n
Nd1_1 O1 Ti1 98.99(31) 103_564 . 3_554 n
Nd1_1 O1 Ti1 98.24(29) 103_564 . 101_554 n
Bi1_1 O1 Bi1_1 0.0 103_564 . 103_564 n
Bi1_1 O1 Ti1 98.99(31) 103_564 . 3_554 n
Bi1_1 O1 Ti1 98.24(29) 103_564 . 101_554 n
Bi1_1 O1 Ti1 98.99(31) 103_564 . 3_554 n
Bi1_1 O1 Ti1 98.24(29) 103_564 . 101_554 n
Ti1 O1 Ti1 158.8(5) 3_554 . 101_554 n
La2_1 O2 La2_1 110.4(7) 1_555 . 4_555 n
La2_1 O2 La2_1 114.50(28) 1_555 . 102_555 n
La2_1 O2 La2_1 103.3(4) 1_555 . 103_554 n
La2_1 O2 Nd2_2 0.0 1_555 . 1_555 n
La2_1 O2 Nd2_2 110.4(7) 1_555 . 4_555 n
La2_1 O2 Nd2_2 114.50(28) 1_555 . 102_555 n
La2_1 O2 Nd2_2 103.3(4) 1_555 . 103_554 n
La2_1 O2 Bi2_1 6.08(23) 1_555 . 1_555 n
La2_1 O2 Bi2_1 109.3(4) 1_555 . 4_555 n
La2_1 O2 Bi2_1 108.2(4) 1_555 . 102_555 n
La2_1 O2 Bi2_1 111.10(33) 1_555 . 103_554 n
La2_1 O2 Bi2_1 6.08(23) 1_555 . 1_555 n
La2_1 O2 Bi2_1 109.3(4) 1_555 . 4_555 n
La2_1 O2 Bi2_1 108.2(4) 1_555 . 102_555 n
La2_1 O2 Bi2_1 111.10(33) 1_555 . 103_554 n
La2_1 O2 La2_1 94.9(5) 4_555 . 102_555 n
La2_1 O2 La2_1 115.21(35) 4_555 . 103_554 n
La2_1 O2 Nd2_2 110.4(7) 4_555 . 1_555 n
La2_1 O2 Nd2_2 0.0 4_555 . 4_555 n
La2_1 O2 Nd2_2 94.9(5) 4_555 . 102_555 n
La2_1 O2 Nd2_2 115.21(35) 4_555 . 103_554 n
La2_1 O2 Bi2_1 106.0(4) 4_555 . 1_555 n
La2_1 O2 Bi2_1 9.36(29) 4_555 . 4_555 n
La2_1 O2 Bi2_1 105.5(4) 4_555 . 102_555 n
La2_1 O2 Bi2_1 114.2(4) 4_555 . 103_554 n
La2_1 O2 Bi2_1 106.0(4) 4_555 . 1_555 n
La2_1 O2 Bi2_1 9.36(29) 4_555 . 4_555 n
La2_1 O2 Bi2_1 105.5(4) 4_555 . 102_555 n
La2_1 O2 Bi2_1 114.2(4) 4_555 . 103_554 n
La2_1 O2 La2_1 118.8(7) 102_555 . 103_554 n
La2_1 O2 Nd2_2 114.50(28) 102_555 . 1_555 n
La2_1 O2 Nd2_2 94.9(5) 102_555 . 4_555 n
La2_1 O2 Nd2_2 0.0 102_555 . 102_555 n
La2_1 O2 Nd2_2 118.8(7) 102_555 . 103_554 n
La2_1 O2 Bi2_1 111.5(5) 102_555 . 1_555 n
La2_1 O2 Bi2_1 103.50(34) 102_555 . 4_555 n
La2_1 O2 Bi2_1 10.68(23) 102_555 . 102_555 n
La2_1 O2 Bi2_1 111.0(5) 102_555 . 103_554 n
La2_1 O2 Bi2_1 111.5(5) 102_555 . 1_555 n
La2_1 O2 Bi2_1 103.50(34) 102_555 . 4_555 n
La2_1 O2 Bi2_1 10.68(23) 102_555 . 102_555 n
La2_1 O2 Bi2_1 111.0(5) 102_555 . 103_554 n
La2_1 O2 Nd2_2 103.3(4) 103_554 . 1_555 n
La2_1 O2 Nd2_2 115.21(35) 103_554 . 4_555 n
La2_1 O2 Nd2_2 118.8(7) 103_554 . 102_555 n
La2_1 O2 Nd2_2 0.0 103_554 . 103_554 n
La2_1 O2 Bi2_1 109.2(4) 103_554 . 1_555 n
La2_1 O2 Bi2_1 107.14(34) 103_554 . 4_555 n
La2_1 O2 Bi2_1 114.2(4) 103_554 . 102_555 n
La2_1 O2 Bi2_1 8.70(35) 103_554 . 103_554 n
La2_1 O2 Bi2_1 109.2(4) 103_554 . 1_555 n
La2_1 O2 Bi2_1 107.14(34) 103_554 . 4_555 n
La2_1 O2 Bi2_1 114.2(4) 103_554 . 102_555 n
La2_1 O2 Bi2_1 8.70(35) 103_554 . 103_554 n
Nd2_2 O2 Nd2_2 110.4(7) 1_555 . 4_555 n
Nd2_2 O2 Nd2_2 114.50(28) 1_555 . 102_555 n
Nd2_2 O2 Nd2_2 103.3(4) 1_555 . 103_554 n
Nd2_2 O2 Bi2_1 6.08(23) 1_555 . 1_555 n
Nd2_2 O2 Bi2_1 109.3(4) 1_555 . 4_555 n
Nd2_2 O2 Bi2_1 108.2(4) 1_555 . 102_555 n
Nd2_2 O2 Bi2_1 111.10(33) 1_555 . 103_554 n
Nd2_2 O2 Bi2_1 6.08(23) 1_555 . 1_555 n
Nd2_2 O2 Bi2_1 109.3(4) 1_555 . 4_555 n
Nd2_2 O2 Bi2_1 108.2(4) 1_555 . 102_555 n
Nd2_2 O2 Bi2_1 111.10(33) 1_555 . 103_554 n
Nd2_2 O2 Nd2_2 94.9(5) 4_555 . 102_555 n
Nd2_2 O2 Nd2_2 115.21(35) 4_555 . 103_554 n
Nd2_2 O2 Bi2_1 106.0(4) 4_555 . 1_555 n
Nd2_2 O2 Bi2_1 9.36(29) 4_555 . 4_555 n
Nd2_2 O2 Bi2_1 105.5(4) 4_555 . 102_555 n
Nd2_2 O2 Bi2_1 114.2(4) 4_555 . 103_554 n
Nd2_2 O2 Bi2_1 106.0(4) 4_555 . 1_555 n
Nd2_2 O2 Bi2_1 9.36(29) 4_555 . 4_555 n
Nd2_2 O2 Bi2_1 105.5(4) 4_555 . 102_555 n
Nd2_2 O2 Bi2_1 114.2(4) 4_555 . 103_554 n
Nd2_2 O2 Nd2_2 118.8(7) 102_555 . 103_554 n
Nd2_2 O2 Bi2_1 111.5(5) 102_555 . 1_555 n
Nd2_2 O2 Bi2_1 103.50(34) 102_555 . 4_555 n
Nd2_2 O2 Bi2_1 10.68(23) 102_555 . 102_555 n
Nd2_2 O2 Bi2_1 111.0(5) 102_555 . 103_554 n
Nd2_2 O2 Bi2_1 111.5(5) 102_555 . 1_555 n
Nd2_2 O2 Bi2_1 103.50(34) 102_555 . 4_555 n
Nd2_2 O2 Bi2_1 10.68(23) 102_555 . 102_555 n
Nd2_2 O2 Bi2_1 111.0(5) 102_555 . 103_554 n
Nd2_2 O2 Bi2_1 109.2(4) 103_554 . 1_555 n
Nd2_2 O2 Bi2_1 107.14(34) 103_554 . 4_555 n
Nd2_2 O2 Bi2_1 114.2(4) 103_554 . 102_555 n
Nd2_2 O2 Bi2_1 8.70(35) 103_554 . 103_554 n
Nd2_2 O2 Bi2_1 109.2(4) 103_554 . 1_555 n
Nd2_2 O2 Bi2_1 107.14(34) 103_554 . 4_555 n
Nd2_2 O2 Bi2_1 114.2(4) 103_554 . 102_555 n
Nd2_2 O2 Bi2_1 8.70(35) 103_554 . 103_554 n
Bi2_1 O2 Bi2_1 105.7(4) 1_555 . 4_555 n
Bi2_1 O2 Bi2_1 106.11(25) 1_555 . 102_555 n
Bi2_1 O2 Bi2_1 117.12(25) 1_555 . 103_554 n
Bi2_1 O2 Bi2_1 0.0 1_555 . 1_555 n
Bi2_1 O2 Bi2_1 105.7(4) 1_555 . 4_555 n
Bi2_1 O2 Bi2_1 106.11(25) 1_555 . 102_555 n
Bi2_1 O2 Bi2_1 117.12(25) 1_555 . 103_554 n
Bi2_1 O2 Bi2_1 114.13(25) 4_555 . 102_555 n
Bi2_1 O2 Bi2_1 106.97(26) 4_555 . 103_554 n
Bi2_1 O2 Bi2_1 105.7(4) 4_555 . 1_555 n
Bi2_1 O2 Bi2_1 0.0 4_555 . 4_555 n
Bi2_1 O2 Bi2_1 114.13(25) 4_555 . 102_555 n
Bi2_1 O2 Bi2_1 106.97(26) 4_555 . 103_554 n
Bi2_1 O2 Bi2_1 107.1(4) 102_555 . 103_554 n
Bi2_1 O2 Bi2_1 106.11(25) 102_555 . 1_555 n
Bi2_1 O2 Bi2_1 114.13(25) 102_555 . 4_555 n
Bi2_1 O2 Bi2_1 0.0 102_555 . 102_555 n
Bi2_1 O2 Bi2_1 107.1(4) 102_555 . 103_554 n
Bi2_1 O2 Bi2_1 117.12(25) 103_554 . 1_555 n
Bi2_1 O2 Bi2_1 106.97(26) 103_554 . 4_555 n
Bi2_1 O2 Bi2_1 107.1(4) 103_554 . 102_555 n
Bi2_1 O2 Bi2_1 0.0 103_554 . 103_554 n
Bi2_1 O2 Bi2_1 105.7(4) 1_555 . 4_555 n
Bi2_1 O2 Bi2_1 106.11(25) 1_555 . 102_555 n
Bi2_1 O2 Bi2_1 117.12(25) 1_555 . 103_554 n
Bi2_1 O2 Bi2_1 114.13(25) 4_555 . 102_555 n
Bi2_1 O2 Bi2_1 106.97(26) 4_555 . 103_554 n
Bi2_1 O2 Bi2_1 107.1(4) 102_555 . 103_554 n
La1_1 O3 La1_1 96.28(22) 4_545 . 102_565 n
La1_1 O3 Nd1_1 0.0 4_545 . 4_545 n
La1_1 O3 Nd1_1 96.28(22) 4_545 . 102_565 n
La1_1 O3 Bi1_1 0.0 4_545 . 4_545 n
La1_1 O3 Bi1_1 0.0 4_545 . 4_545 n
La1_1 O3 Ti1 102.89(16) 4_545 . 1_555 n
La1_1 O3 Nd1_1 96.28(22) 102_565 . 4_545 n
La1_1 O3 Nd1_1 0.0 102_565 . 102_565 n
La1_1 O3 Bi1_1 96.28(22) 102_565 . 4_545 n
La1_1 O3 Bi1_1 96.28(22) 102_565 . 4_545 n
La1_1 O3 Ti1 96.3(4) 102_565 . 1_555 n
Nd1_1 O3 Nd1_1 96.28(22) 4_545 . 102_565 n
Nd1_1 O3 Bi1_1 0.0 4_545 . 4_545 n
Nd1_1 O3 Bi1_1 0.0 4_545 . 4_545 n
Nd1_1 O3 Ti1 102.89(16) 4_545 . 1_555 n
Nd1_1 O3 Bi1_1 96.28(22) 102_565 . 4_545 n
Nd1_1 O3 Bi1_1 96.28(22) 102_565 . 4_545 n
Nd1_1 O3 Ti1 96.3(4) 102_565 . 1_555 n
Bi1_1 O3 Bi1_1 0.0 4_545 . 4_545 n
Bi1_1 O3 Ti1 102.89(16) 4_545 . 1_555 n
Bi1_1 O3 Ti1 102.89(16) 4_545 . 1_555 n
La2_1 O4 La2_1 97.0(4) 4_555 . 102_565 n
La2_1 O4 Nd2_2 0.0 4_555 . 4_555 n
La2_1 O4 Ti2 111.6(4) 4_555 . 1_555 n
La2_1 O4 Nd2_2 97.0(4) 102_565 . 4_555 n
La2_1 O4 Ti2 102.6(5) 102_565 . 1_555 n
Nd2_2 O4 Ti2 111.6(4) 4_555 . 1_555 n
La1_1 O5 La1_1 102.43(14) 1_545 . 103_565 n
La1_1 O5 Nd1_1 0.0 1_545 . 1_545 n
La1_1 O5 Nd1_1 102.43(14) 1_545 . 103_565 n
La1_1 O5 Bi1_1 0.0 1_545 . 1_545 n
La1_1 O5 Bi1_1 102.43(14) 1_545 . 103_564 n
La1_1 O5 Bi1_1 0.0 1_545 . 1_545 n
La1_1 O5 Bi1_1 102.43(14) 1_545 . 103_564 n
La1_1 O5 Ti2 100.19(25) 1_545 . 4_545 n
La1_1 O5 Ti2 103.15(24) 1_545 . 102_565 n
La1_1 O5 Nd1_1 102.43(14) 103_565 . 1_545 n
La1_1 O5 Nd1_1 0.0 103_565 . 103_565 n
La1_1 O5 Bi1_1 102.43(14) 103_564 . 1_545 n
La1_1 O5 Bi1_1 0.0 103_564 . 103_564 n
La1_1 O5 Bi1_1 102.43(14) 103_564 . 1_545 n
La1_1 O5 Bi1_1 0.0 103_564 . 103_564 n
La1_1 O5 Ti2 98.27(28) 103_564 . 4_545 n
La1_1 O5 Ti2 98.62(25) 103_564 . 102_565 n
Nd1_1 O5 Nd1_1 102.43(14) 1_545 . 103_565 n
Nd1_1 O5 Bi1_1 0.0 1_545 . 1_545 n
Nd1_1 O5 Bi1_1 102.43(14) 1_545 . 103_564 n
Nd1_1 O5 Bi1_1 0.0 1_545 . 1_545 n
Nd1_1 O5 Bi1_1 102.43(14) 1_545 . 103_564 n
Nd1_1 O5 Ti2 100.19(25) 1_545 . 4_545 n
Nd1_1 O5 Ti2 103.15(24) 1_545 . 102_565 n
Nd1_1 O5 Bi1_1 102.43(14) 103_564 . 1_545 n
Nd1_1 O5 Bi1_1 0.0 103_564 . 103_564 n
Nd1_1 O5 Bi1_1 102.43(14) 103_564 . 1_545 n
Nd1_1 O5 Bi1_1 0.0 103_564 . 103_564 n
Nd1_1 O5 Ti2 98.27(28) 103_564 . 4_545 n
Nd1_1 O5 Ti2 98.62(25) 103_564 . 102_565 n
Bi1_1 O5 Bi1_1 102.43(14) 1_545 . 103_564 n
Bi1_1 O5 Bi1_1 0.0 1_545 . 1_545 n
Bi1_1 O5 Bi1_1 102.43(14) 1_545 . 103_564 n
Bi1_1 O5 Ti2 100.19(25) 1_545 . 4_545 n
Bi1_1 O5 Ti2 103.15(24) 1_545 . 102_565 n
Bi1_1 O5 Bi1_1 102.43(14) 103_564 . 1_545 n
Bi1_1 O5 Bi1_1 0.0 103_564 . 103_564 n
Bi1_1 O5 Ti2 98.27(28) 103_564 . 4_545 n
Bi1_1 O5 Ti2 98.62(25) 103_564 . 102_565 n
Bi1_1 O5 Bi1_1 102.43(14) 1_545 . 103_564 n
Bi1_1 O5 Ti2 100.19(25) 1_545 . 4_545 n
Bi1_1 O5 Ti2 103.15(24) 1_545 . 102_565 n
Bi1_1 O5 Ti2 98.27(28) 103_564 . 4_545 n
Bi1_1 O5 Ti2 98.62(25) 103_564 . 102_565 n
Ti2 O5 Ti2 147.37(23) 4_545 . 102_565 n
La1_1 O6 La1_1 95.22(15) 2_566 . 104_546 n
La1_1 O6 Nd1_1 95.22(15) 2_566 . 104_546 n
La1_1 O6 Bi1_1 95.22(15) 2_566 . 104_545 n
La1_1 O6 Bi1_1 95.22(15) 2_566 . 104_545 n
La1_1 O6 Ti2 91.96(25) 2_566 . 3_565 n
La1_1 O6 Ti2 90.87(27) 2_566 . 101_545 n
La1_1 O6 Nd1_1 0.0 104_546 . 104_546 n
La1_1 O6 Bi1_1 0.0 104_545 . 104_545 n
La1_1 O6 Bi1_1 0.0 104_545 . 104_545 n
La1_1 O6 Ti2 100.26(31) 104_545 . 3_565 n
La1_1 O6 Ti2 101.10(29) 104_545 . 101_545 n
Nd1_1 O6 Bi1_1 0.0 104_545 . 104_545 n
Nd1_1 O6 Bi1_1 0.0 104_545 . 104_545 n
Nd1_1 O6 Ti2 100.26(31) 104_545 . 3_565 n
Nd1_1 O6 Ti2 101.10(29) 104_545 . 101_545 n
Bi1_1 O6 Bi1_1 0.0 104_545 . 104_545 n
Bi1_1 O6 Ti2 100.26(31) 104_545 . 3_565 n
Bi1_1 O6 Ti2 101.10(29) 104_545 . 101_545 n
Bi1_1 O6 Ti2 100.26(31) 104_545 . 3_565 n
Bi1_1 O6 Ti2 101.10(29) 104_545 . 101_545 n
Ti2 O6 Ti2 158.11(26) 3_565 . 101_545 n

loop_
_geom_bond_atom_site_label_1
_geom_bond_atom_site_label_2
_geom_bond_distance
_geom_bond_site_symmetry_1
_geom_bond_site_symmetry_2
_geom_bond_publ_flag
La1_1 La1_1 3.867(5) . 103_465 n
La1_1 La1_1 3.773(5) . 103_475 n
La1_1 La1_1 3.867(5) . 103_565 n
La1_1 La1_1 3.773(5) . 103_575 n
La1_1 Nd1_1 3.867(5) . 103_465 n
La1_1 Nd1_1 3.773(5) . 103_475 n
La1_1 Nd1_1 3.867(5) . 103_565 n
La1_1 Nd1_1 3.773(5) . 103_575 n
La1_1 Bi1_1 3.867(5) . 103_465 n
La1_1 Bi1_1 3.773(5) . 103_475 n
La1_1 Bi1_1 3.867(5) . 103_565 n
La1_1 Bi1_1 3.773(5) . 103_575 n
La1_1 Bi1_1 3.867(5) . 103_465 n
La1_1 Bi1_1 3.773(5) . 103_475 n
La1_1 Bi1_1 3.867(5) . 103_565 n
La1_1 Bi1_1 3.773(5) . 103_575 n
La1_1 Ti1 3.4763(28) . 3_554 n
La1_1 Ti1 3.4241(28) . 3_564 n
La1_1 Ti1 3.431(10) . 101_464 n
La1_1 Ti1 3.476(10) . 101_564 n
La1_1 Ti2 3.427(6) . 4_545 n
La1_1 Ti2 3.376(5) . 4_555 n
La1_1 Ti2 3.450(6) . 102_475 n
La1_1 Ti2 3.360(6) . 102_575 n
La1_1 O1 3.034(5) . 1_565 n
La1_1 O1 2.548(5) . 103_465 n
La1_1 O1 2.753(5) . 104_455 n
La1_1 O3 2.527(5) . 4_555 n
La1_1 O3 2.900(5) . 4_565 n
La1_1 O3 2.664(8) . 102_465 n
La1_1 O3 2.794(8) . 102_565 n
La1_1 O5 2.344(4) . 1_565 n
La1_1 O5 2.495(5) . 103_465 n
La1_1 O6 2.733(5) . 2_566 n
La1_1 O6 2.498(5) . 104_456 n
Nd1_1 La1_1 3.867(5) . 103_465 n
Nd1_1 La1_1 3.773(5) . 103_475 n
Nd1_1 La1_1 3.867(5) . 103_565 n
Nd1_1 La1_1 3.773(5) . 103_575 n
Nd1_1 Nd1_1 3.867(5) . 103_465 n
Nd1_1 Nd1_1 3.773(5) . 103_475 n
Nd1_1 Nd1_1 3.867(5) . 103_565 n
Nd1_1 Nd1_1 3.773(5) . 103_575 n
Nd1_1 Bi1_1 3.867(5) . 103_465 n
Nd1_1 Bi1_1 3.773(5) . 103_475 n
Nd1_1 Bi1_1 3.867(5) . 103_565 n
Nd1_1 Bi1_1 3.773(5) . 103_575 n
Nd1_1 Bi1_1 3.867(5) . 103_465 n
Nd1_1 Bi1_1 3.773(5) . 103_475 n
Nd1_1 Bi1_1 3.867(5) . 103_565 n
Nd1_1 Bi1_1 3.773(5) . 103_575 n
Nd1_1 Ti1 3.4763(28) . 3_554 n
Nd1_1 Ti1 3.4241(28) . 3_564 n
Nd1_1 Ti1 3.431(10) . 101_464 n
Nd1_1 Ti1 3.476(10) . 101_564 n
Nd1_1 Ti2 3.427(6) . 4_545 n
Nd1_1 Ti2 3.376(5) . 4_555 n
Nd1_1 Ti2 3.450(6) . 102_475 n
Nd1_1 Ti2 3.360(6) . 102_575 n
Nd1_1 O1 3.034(5) . 1_565 n
Nd1_1 O1 2.548(5) . 103_465 n
Nd1_1 O1 2.753(5) . 104_455 n
Nd1_1 O3 2.527(5) . 4_555 n
Nd1_1 O3 2.900(5) . 4_565 n
Nd1_1 O3 2.664(8) . 102_465 n
Nd1_1 O3 2.794(8) . 102_565 n
Nd1_1 O5 2.344(4) . 1_565 n
Nd1_1 O5 2.495(5) . 103_465 n
Nd1_1 O6 2.733(5) . 2_566 n
Nd1_1 O6 2.498(5) . 104_456 n
Bi1_1 La1_1 3.867(5) . 103_465 n
Bi1_1 La1_1 3.773(5) . 103_475 n
Bi1_1 La1_1 3.867(5) . 103_565 n
Bi1_1 La1_1 3.773(5) . 103_575 n
Bi1_1 Nd1_1 3.867(5) . 103_465 n
Bi1_1 Nd1_1 3.773(5) . 103_475 n
Bi1_1 Nd1_1 3.867(5) . 103_565 n
Bi1_1 Nd1_1 3.773(5) . 103_575 n
Bi1_1 Bi1_1 3.773(5) . 103_475 n
Bi1_1 Bi1_1 3.773(5) . 103_575 n
Bi1_1 Bi1_1 3.773(5) . 103_475 n
Bi1_1 Bi1_1 3.773(5) . 103_575 n
Bi1_1 Ti1 3.4763(28) . 3_554 n
Bi1_1 Ti1 3.4241(28) . 3_564 n
Bi1_1 Ti1 3.431(10) . 101_464 n
Bi1_1 Ti1 3.476(10) . 101_564 n
Bi1_1 Ti2 3.427(6) . 4_545 n
Bi1_1 Ti2 3.376(5) . 4_555 n
Bi1_1 Ti2 3.450(6) . 102_475 n
Bi1_1 Ti2 3.360(6) . 102_575 n
Bi1_1 O1 2.548(5) . 103_465 n
Bi1_1 O1 2.753(5) . 104_455 n
Bi1_1 O3 2.527(5) . 4_555 n
Bi1_1 O3 2.900(5) . 4_565 n
Bi1_1 O3 2.664(8) . 102_465 n
Bi1_1 O3 2.794(8) . 102_565 n
Bi1_1 O5 2.344(4) . 1_565 n
Bi1_1 O5 2.495(5) . 103_465 n
Bi1_1 O6 2.733(5) . 2_566 n
Bi1_1 O6 2.498(5) . 104_456 n
Bi1_1 La1_1 3.867(5) . 103_465 n
Bi1_1 La1_1 3.773(5) . 103_475 n
Bi1_1 La1_1 3.867(5) . 103_565 n
Bi1_1 La1_1 3.773(5) . 103_575 n
Bi1_1 Nd1_1 3.867(5) . 103_465 n
Bi1_1 Nd1_1 3.773(5) . 103_475 n
Bi1_1 Nd1_1 3.867(5) . 103_565 n
Bi1_1 Nd1_1 3.773(5) . 103_575 n
Bi1_1 Bi1_1 3.773(5) . 103_475 n
Bi1_1 Bi1_1 3.773(5) . 103_575 n
Bi1_1 Bi1_1 3.773(5) . 103_475 n
Bi1_1 Bi1_1 3.773(5) . 103_575 n
Bi1_1 Ti1 3.4763(28) . 3_554 n
Bi1_1 Ti1 3.4241(28) . 3_564 n
Bi1_1 Ti1 3.431(10) . 101_464 n
Bi1_1 Ti1 3.476(10) . 101_564 n
Bi1_1 Ti2 3.427(6) . 4_545 n
Bi1_1 Ti2 3.376(5) . 4_555 n
Bi1_1 Ti2 3.450(6) . 102_475 n
Bi1_1 Ti2 3.360(6) . 102_575 n
Bi1_1 O1 2.548(5) . 103_465 n
Bi1_1 O1 2.753(5) . 104_455 n
Bi1_1 O3 2.527(5) . 4_555 n
Bi1_1 O3 2.900(5) . 4_565 n
Bi1_1 O3 2.664(8) . 102_465 n
Bi1_1 O3 2.794(8) . 102_565 n
Bi1_1 O5 2.344(4) . 1_565 n
Bi1_1 O5 2.495(5) . 103_465 n
Bi1_1 O6 2.733(5) . 2_566 n
Bi1_1 O6 2.498(5) . 104_456 n
La2_1 La2_1 3.629(14) . 103_445 n
La2_1 La2_1 4.021(16) . 103_455 n
La2_1 La2_1 3.629(14) . 103_545 n
La2_1 La2_1 4.021(16) . 103_555 n
La2_1 Nd2_2 3.629(14) . 103_445 n
La2_1 Nd2_2 4.021(16) . 103_455 n
La2_1 Nd2_2 3.629(14) . 103_545 n
La2_1 Nd2_2 4.021(16) . 103_555 n
La2_1 Bi2_1 0.455(9) . 1_555 n
La2_1 Bi2_1 3.812(14) . 4_545 n
La2_1 Bi2_1 3.851(17) . 102_455 n
La2_1 Bi2_1 3.977(16) . 102_555 n
La2_1 Bi2_1 3.685(12) . 103_445 n
La2_1 Bi2_1 3.876(17) . 103_455 n
La2_1 Bi2_1 3.816(17) . 103_545 n
La2_1 Bi2_1 0.455(9) . 1_555 n
La2_1 Bi2_1 3.812(14) . 4_545 n
La2_1 Bi2_1 3.851(17) . 102_455 n
La2_1 Bi2_1 3.977(16) . 102_555 n
La2_1 Bi2_1 3.685(12) . 103_445 n
La2_1 Bi2_1 3.876(17) . 103_455 n
La2_1 Bi2_1 3.816(17) . 103_545 n
La2_1 Ti2 3.495(13) . 4_535 n
La2_1 Ti2 3.706(11) . 4_545 n
La2_1 Ti2 3.571(14) . 102_465 n
La2_1 Ti2 3.639(14) . 102_565 n
La2_1 O2 2.627(13) . 1_555 n
La2_1 O2 2.517(15) . 4_545 n
La2_1 O2 2.407(11) . 102_455 n
La2_1 O2 2.500(16) . 103_455 n
La2_1 O4 2.886(12) . 4_535 n
La2_1 O4 2.649(11) . 4_545 n
La2_1 O4 2.719(16) . 102_465 n
La2_1 O4 2.879(15) . 102_565 n
La2_1 O6 3.122(11) . 104_446 n
Nd2_2 La2_1 3.629(14) . 103_445 n
Nd2_2 La2_1 4.021(16) . 103_455 n
Nd2_2 La2_1 3.629(14) . 103_545 n
Nd2_2 La2_1 4.021(16) . 103_555 n
Nd2_2 Nd2_2 3.629(14) . 103_445 n
Nd2_2 Nd2_2 4.021(16) . 103_455 n
Nd2_2 Nd2_2 3.629(14) . 103_545 n
Nd2_2 Nd2_2 4.021(16) . 103_555 n
Nd2_2 Bi2_1 0.455(9) . 1_555 n
Nd2_2 Bi2_1 3.812(14) . 4_545 n
Nd2_2 Bi2_1 3.851(17) . 102_455 n
Nd2_2 Bi2_1 3.685(12) . 103_445 n
Nd2_2 Bi2_1 3.876(17) . 103_455 n
Nd2_2 Bi2_1 3.816(17) . 103_545 n
Nd2_2 Bi2_1 0.455(9) . 1_555 n
Nd2_2 Bi2_1 3.812(14) . 4_545 n
Nd2_2 Bi2_1 3.851(17) . 102_455 n
Nd2_2 Bi2_1 3.685(12) . 103_445 n
Nd2_2 Bi2_1 3.876(17) . 103_455 n
Nd2_2 Bi2_1 3.816(17) . 103_545 n
Nd2_2 Ti2 3.495(13) . 4_535 n
Nd2_2 Ti2 3.571(14) . 102_465 n
Nd2_2 Ti2 3.639(14) . 102_565 n
Nd2_2 O2 2.627(13) . 1_555 n
Nd2_2 O2 2.517(15) . 4_545 n
Nd2_2 O2 2.407(11) . 102_455 n
Nd2_2 O2 2.500(16) . 103_455 n
Nd2_2 O4 2.886(12) . 4_535 n
Nd2_2 O4 2.649(11) . 4_545 n
Nd2_2 O4 2.719(16) . 102_465 n
Nd2_2 O4 2.879(15) . 102_565 n
Bi2_1 La2_1 0.455(9) . 1_555 n
Bi2_1 La2_1 3.812(14) . 4_555 n
Bi2_1 La2_1 3.977(16) . 102_455 n
Bi2_1 La2_1 3.851(17) . 102_555 n
Bi2_1 La2_1 3.816(17) . 103_445 n
Bi2_1 La2_1 3.685(12) . 103_545 n
Bi2_1 La2_1 3.876(17) . 103_555 n
Bi2_1 Nd2_2 0.455(9) . 1_555 n
Bi2_1 Nd2_2 3.812(14) . 4_555 n
Bi2_1 Nd2_2 3.851(17) . 102_555 n
Bi2_1 Nd2_2 3.816(17) . 103_445 n
Bi2_1 Nd2_2 3.685(12) . 103_545 n
Bi2_1 Nd2_2 3.876(17) . 103_555 n
Bi2_1 Bi2_1 3.615(5) . 4_545 n
Bi2_1 Bi2_1 3.615(5) . 4_555 n
Bi2_1 Bi2_1 3.618(5) . 102_455 n
Bi2_1 Bi2_1 3.618(5) . 102_555 n
Bi2_1 Bi2_1 3.615(5) . 4_545 n
Bi2_1 Bi2_1 3.615(5) . 4_555 n
Bi2_1 Bi2_1 3.618(5) . 102_455 n
Bi2_1 Bi2_1 3.618(5) . 102_555 n
Bi2_1 O2 2.252(8) . 1_555 n
Bi2_1 O2 2.284(7) . 4_545 n
Bi2_1 O2 2.275(7) . 102_455 n
Bi2_1 O2 2.217(8) . 103_455 n
Bi2_1 O4 2.642(6) . 4_545 n
Bi2_1 O4 2.911(10) . 102_465 n
Bi2_1 O4 2.895(10) . 102_565 n
Bi2_1 La2_1 0.455(9) . 1_555 n
Bi2_1 La2_1 3.812(14) . 4_555 n
Bi2_1 La2_1 3.977(16) . 102_455 n
Bi2_1 La2_1 3.851(17) . 102_555 n
Bi2_1 La2_1 3.816(17) . 103_445 n
Bi2_1 La2_1 3.685(12) . 103_545 n
Bi2_1 La2_1 3.876(17) . 103_555 n
Bi2_1 Nd2_2 0.455(9) . 1_555 n
Bi2_1 Nd2_2 3.812(14) . 4_555 n
Bi2_1 Nd2_2 3.851(17) . 102_555 n
Bi2_1 Nd2_2 3.816(17) . 103_445 n
Bi2_1 Nd2_2 3.685(12) . 103_545 n
Bi2_1 Nd2_2 3.876(17) . 103_555 n
Bi2_1 Bi2_1 3.615(5) . 4_545 n
Bi2_1 Bi2_1 3.615(5) . 4_555 n
Bi2_1 Bi2_1 3.618(5) . 102_455 n
Bi2_1 Bi2_1 3.618(5) . 102_555 n
Bi2_1 Bi2_1 3.615(5) . 4_545 n
Bi2_1 Bi2_1 3.615(5) . 4_555 n
Bi2_1 Bi2_1 3.618(5) . 102_455 n
Bi2_1 Bi2_1 3.618(5) . 102_555 n
Bi2_1 O2 2.252(8) . 1_555 n
Bi2_1 O2 2.284(7) . 4_545 n
Bi2_1 O2 2.275(7) . 102_455 n
Bi2_1 O2 2.217(8) . 103_455 n
Bi2_1 O4 2.642(6) . 4_545 n
Bi2_1 O4 2.911(10) . 102_465 n
Bi2_1 O4 2.895(10) . 102_565 n
Ti1 La1_1 3.4763(28) . 3_555 n
Ti1 La1_1 3.4241(28) . 3_565 n
Ti1 La1_1 3.4241(28) . 4_535 n
Ti1 La1_1 3.4763(28) . 4_545 n
Ti1 La1_1 3.476(10) . 101_445 n
Ti1 La1_1 3.431(10) . 101_545 n
Ti1 La1_1 3.476(10) . 102_465 n
Ti1 La1_1 3.431(10) . 102_565 n
Ti1 Nd1_1 3.4763(28) . 3_555 n
Ti1 Nd1_1 3.4241(28) . 3_565 n
Ti1 Nd1_1 3.4241(28) . 4_535 n
Ti1 Nd1_1 3.4763(28) . 4_545 n
Ti1 Nd1_1 3.476(10) . 101_445 n
Ti1 Nd1_1 3.431(10) . 101_545 n
Ti1 Nd1_1 3.476(10) . 102_465 n
Ti1 Nd1_1 3.431(10) . 102_565 n
Ti1 Bi1_1 3.4763(28) . 3_555 n
Ti1 Bi1_1 3.4241(28) . 3_565 n
Ti1 Bi1_1 3.4241(28) . 4_535 n
Ti1 Bi1_1 3.4763(28) . 4_545 n
Ti1 Bi1_1 3.476(10) . 101_445 n
Ti1 Bi1_1 3.431(10) . 101_545 n
Ti1 Bi1_1 3.476(10) . 102_465 n
Ti1 Bi1_1 3.431(10) . 102_565 n
Ti1 Bi1_1 3.4763(28) . 3_555 n
Ti1 Bi1_1 3.4241(28) . 3_565 n
Ti1 Bi1_1 3.4241(28) . 4_535 n
Ti1 Bi1_1 3.4763(28) . 4_545 n
Ti1 Bi1_1 3.476(10) . 101_445 n
Ti1 Bi1_1 3.431(10) . 101_545 n
Ti1 Bi1_1 3.476(10) . 102_465 n
Ti1 Bi1_1 3.431(10) . 102_565 n
Ti1 O1 1.934(10) . 3_555 n
Ti1 O1 1.934(10) . 4_545 n
Ti1 O1 1.952(9) . 101_455 n
Ti1 O1 1.952(9) . 102_455 n
Ti1 O3 1.8889(19) . 1_555 n
Ti1 O3 1.8889(19) . 2_556 n
Ti2 La1_1 3.376(5) . 4_545 n
Ti2 La1_1 3.427(6) . 4_555 n
Ti2 La1_1 3.360(6) . 102_475 n
Ti2 La1_1 3.450(6) . 102_575 n
Ti2 Nd1_1 3.376(5) . 4_545 n
Ti2 Nd1_1 3.427(6) . 4_555 n
Ti2 Nd1_1 3.360(6) . 102_475 n
Ti2 Nd1_1 3.450(6) . 102_575 n
Ti2 Bi1_1 3.376(5) . 4_545 n
Ti2 Bi1_1 3.427(6) . 4_555 n
Ti2 Bi1_1 3.360(6) . 102_475 n
Ti2 Bi1_1 3.450(6) . 102_575 n
Ti2 Bi1_1 3.376(5) . 4_545 n
Ti2 Bi1_1 3.427(6) . 4_555 n
Ti2 Bi1_1 3.360(6) . 102_475 n
Ti2 Bi1_1 3.450(6) . 102_575 n
Ti2 La2_1 3.706(11) . 4_555 n
Ti2 La2_1 3.495(13) . 4_565 n
Ti2 La2_1 3.639(14) . 102_465 n
Ti2 La2_1 3.571(14) . 102_565 n
Ti2 Nd2_2 3.495(13) . 4_565 n
Ti2 Nd2_2 3.639(14) . 102_465 n
Ti2 Nd2_2 3.571(14) . 102_565 n
Ti2 O3 2.3563(28) . 1_565 n
Ti2 O4 1.796(4) . 1_555 n
Ti2 O5 2.051(8) . 4_555 n
Ti2 O5 1.932(7) . 102_465 n
Ti2 O6 1.975(10) . 3_564 n
Ti2 O6 1.913(9) . 101_464 n
O1 La1_1 3.034(5) . 1_545 n
O1 La1_1 2.548(5) . 103_565 n
O1 La1_1 2.753(5) . 104_545 n
O1 Nd1_1 3.034(5) . 1_545 n
O1 Nd1_1 2.548(5) . 103_565 n
O1 Nd1_1 2.753(5) . 104_545 n
O1 Bi1_1 2.548(5) . 103_565 n
O1 Bi1_1 2.753(5) . 104_545 n
O1 Bi1_1 2.548(5) . 103_565 n
O1 Bi1_1 2.753(5) . 104_545 n
O1 Ti1 1.934(10) . 3_554 n
O1 Ti1 1.952(9) . 101_554 n
O2 La2_1 2.627(13) . 1_555 n
O2 La2_1 2.517(15) . 4_555 n
O2 La2_1 2.407(11) . 102_555 n
O2 La2_1 2.500(16) . 103_555 n
O2 Nd2_2 2.627(13) . 1_555 n
O2 Nd2_2 2.517(15) . 4_555 n
O2 Nd2_2 2.407(11) . 102_555 n
O2 Nd2_2 2.500(16) . 103_555 n
O2 Bi2_1 2.252(8) . 1_555 n
O2 Bi2_1 2.284(7) . 4_555 n
O2 Bi2_1 2.275(7) . 102_555 n
O2 Bi2_1 2.217(8) . 103_555 n
O2 Bi2_1 2.252(8) . 1_555 n
O2 Bi2_1 2.284(7) . 4_555 n
O2 Bi2_1 2.275(7) . 102_555 n
O2 Bi2_1 2.217(8) . 103_555 n
O3 La1_1 2.900(5) . 4_535 n
O3 La1_1 2.527(5) . 4_545 n
O3 La1_1 2.794(8) . 102_465 n
O3 La1_1 2.664(8) . 102_565 n
O3 Nd1_1 2.900(5) . 4_535 n
O3 Nd1_1 2.527(5) . 4_545 n
O3 Nd1_1 2.794(8) . 102_465 n
O3 Nd1_1 2.664(8) . 102_565 n
O3 Bi1_1 2.900(5) . 4_535 n
O3 Bi1_1 2.527(5) . 4_545 n
O3 Bi1_1 2.794(8) . 102_465 n
O3 Bi1_1 2.664(8) . 102_565 n
O3 Bi1_1 2.900(5) . 4_535 n
O3 Bi1_1 2.527(5) . 4_545 n
O3 Bi1_1 2.794(8) . 102_465 n
O3 Bi1_1 2.664(8) . 102_565 n
O3 Ti1 1.8889(19) . 1_555 n
O3 Ti2 2.3563(28) . 1_545 n
O4 La2_1 2.649(11) . 4_555 n
O4 La2_1 2.886(12) . 4_565 n
O4 La2_1 2.879(15) . 102_465 n
O4 La2_1 2.719(16) . 102_565 n
O4 Nd2_2 2.649(11) . 4_555 n
O4 Nd2_2 2.886(12) . 4_565 n
O4 Nd2_2 2.879(15) . 102_465 n
O4 Nd2_2 2.719(16) . 102_565 n
O4 Bi2_1 2.642(6) . 4_555 n
O4 Bi2_1 2.895(10) . 102_465 n
O4 Bi2_1 2.911(10) . 102_565 n
O4 Bi2_1 2.642(6) . 4_555 n
O4 Bi2_1 2.895(10) . 102_465 n
O4 Bi2_1 2.911(10) . 102_565 n
O4 Ti2 1.796(4) . 1_555 n
O5 La1_1 2.344(4) . 1_545 n
O5 La1_1 2.495(5) . 103_565 n
O5 Nd1_1 2.344(4) . 1_545 n
O5 Nd1_1 2.495(5) . 103_565 n
O5 Bi1_1 2.344(4) . 1_545 n
O5 Bi1_1 2.495(5) . 103_565 n
O5 Bi1_1 2.344(4) . 1_545 n
O5 Bi1_1 2.495(5) . 103_565 n
O5 Ti2 2.051(8) . 4_545 n
O5 Ti2 1.932(7) . 102_565 n
O6 La1_1 2.733(5) . 2_566 n
O6 La1_1 2.498(5) . 104_546 n
O6 Nd1_1 2.733(5) . 2_566 n
O6 Nd1_1 2.498(5) . 104_546 n
O6 Bi1_1 2.733(5) . 2_566 n
O6 Bi1_1 2.498(5) . 104_546 n
O6 Bi1_1 2.733(5) . 2_566 n
O6 Bi1_1 2.498(5) . 104_546 n
O6 La2_1 3.122(11) . 104_556 n
O6 Ti2 1.975(10) . 3_565 n
O6 Ti2 1.913(9) . 101_545 n
